data_4113088
loop_
_publ_author_name
'Donald J. Darensbourg'
'Andrea L. Phelps'
'Nathalie Le Gall'
'Li Jia'

_publ_section_title
;
 Mechanistic Studies of the Copolymerization Reaction of Aziridines and
 Carbon Monoxide to Produce Poly-\b-peptoids
;
_journal_name_full 'Journal of the American Chemical Society'
_journal_page_first 13808
_journal_page_last 13815
_journal_paper_doi 10.1021/ja046225h
_journal_volume 126
_journal_year 2004
_chemical_formula_sum 'C23 H18 Co O4 P'
_chemical_formula_weight 448.27
_chemical_name_systematic
; 
 ? 
;
_space_group_IT_number 2
_symmetry_cell_setting triclinic
_symmetry_space_group_name_Hall '-P 1'
_symmetry_space_group_name_H-M 'P -1'
_atom_sites_solution_hydrogens geom
_atom_sites_solution_primary direct
_atom_sites_solution_secondary difmap
_audit_creation_method SHELXL-97
_cell_angle_alpha 88.45(5)
_cell_angle_beta 76.11(5)
_cell_angle_gamma 84.76(5)
_cell_formula_units_Z 2
_cell_length_a 9.41(3)
_cell_length_b 9.43(3)
_cell_length_c 11.98(3)
_cell_measurement_reflns_used 90
_cell_measurement_temperature 110(2)
_cell_measurement_theta_max 54.734
_cell_measurement_theta_min 7.446
_cell_volume 1028(5)
_computing_cell_refinement 'Bruker SMART 1000'
_computing_data_collection 'Bruker SMART 1000'
_computing_data_reduction 'Bruker SAINT'
_computing_molecular_graphics 'Bruker SHELXTL'
_computing_structure_refinement 'SHELXL-97 (Sheldrick, 1997)'
_computing_structure_solution 'SHELXS-97 (Sheldrick, 1990)'
_diffrn_ambient_temperature 110(2)
_diffrn_measured_fraction_theta_full 0.901
_diffrn_measured_fraction_theta_max 0.901
_diffrn_measurement_device_type 'Bruker SMART 1000 CCD'
_diffrn_measurement_method 'psi and omega scans'
_diffrn_radiation_monochromator graphite
_diffrn_radiation_source 'fine-focus sealed tube'
_diffrn_radiation_type MoK\a
_diffrn_radiation_wavelength 0.71073
_diffrn_reflns_av_R_equivalents 0.0364
_diffrn_reflns_av_sigmaI/netI 0.0781
_diffrn_reflns_limit_h_max 12
_diffrn_reflns_limit_h_min -11
_diffrn_reflns_limit_k_max 12
_diffrn_reflns_limit_k_min -12
_diffrn_reflns_limit_l_max 15
_diffrn_reflns_limit_l_min -11
_diffrn_reflns_number 5794
_diffrn_reflns_theta_full 27.47
_diffrn_reflns_theta_max 27.47
_diffrn_reflns_theta_min 1.75
_exptl_absorpt_coefficient_mu 0.940
_exptl_absorpt_correction_type none
_exptl_crystal_colour yellow
_exptl_crystal_density_diffrn 1.450
_exptl_crystal_description fragment
_exptl_crystal_F_000 460
_exptl_crystal_size_max 0.35
_exptl_crystal_size_mid 0.25
_exptl_crystal_size_min 0.10
_refine_diff_density_max 1.613
_refine_diff_density_min -2.485
_refine_diff_density_rms 0.159
_refine_ls_extinction_method none
_refine_ls_goodness_of_fit_ref 1.055
_refine_ls_hydrogen_treatment mixed
_refine_ls_matrix_type full
_refine_ls_number_parameters 263
_refine_ls_number_reflns 4250
_refine_ls_number_restraints 0
_refine_ls_restrained_S_all 1.055
_refine_ls_R_factor_all 0.0925
_refine_ls_R_factor_gt 0.0784
_refine_ls_shift/su_max 0.000
_refine_ls_shift/su_mean 0.000
_refine_ls_structure_factor_coef Fsqd
_refine_ls_weighting_details 'calc w=1/[\s^2^(Fo^2^)+(0.2000P)^2^+0.0000P] where P=(Fo^2^+2Fc^2^)/3'
_refine_ls_weighting_scheme calc
_refine_ls_wR_factor_gt 0.2387
_refine_ls_wR_factor_ref 0.2645
_reflns_number_gt 3370
_reflns_number_total 4250
_reflns_threshold_expression >2sigma(I)
_cod_data_source_file ja046225hsi20040811_101620.cif
_cod_data_source_block ap39
_cod_original_cell_volume 1027(5)
_cod_database_code 4113088

loop_
_symmetry_equiv_pos_as_xyz
'x, y, z'
'-x, -y, -z'

loop_
_atom_site_label
_atom_site_type_symbol
_atom_site_fract_x
_atom_site_fract_y
_atom_site_fract_z
_atom_site_U_iso_or_equiv
_atom_site_adp_type
_atom_site_occupancy
_atom_site_symmetry_multiplicity
_atom_site_calc_flag
_atom_site_refinement_flags
Co1 Co 0.29694(5) 0.82703(5) 0.64273(5) 0.0223(3) Uani 1 1 d .
P1 P 0.37834(11) 0.69000(11) 0.77510(10) 0.0226(3) Uani 1 1 d .
C4 C 0.2150(4) 0.9570(5) 0.5358(4) 0.0284(10) Uani 1 1 d .
O3 O 0.4461(4) 0.6356(4) 0.4540(3) 0.0418(9) Uani 1 1 d .
O2 O 0.4597(4) 1.0647(4) 0.6810(4) 0.0425(9) Uani 1 1 d .
O1 O -0.0106(4) 0.8069(4) 0.7596(4) 0.0405(9) Uani 1 1 d .
O4 O 0.1952(4) 1.0831(4) 0.5491(4) 0.0464(10) Uani 1 1 d .
C3 C 0.3881(5) 0.7092(5) 0.5278(4) 0.0297(10) Uani 1 1 d .
C2 C 0.3966(5) 0.9703(4) 0.6679(4) 0.0277(10) Uani 1 1 d .
C12 C 0.2769(4) 0.5349(4) 0.8243(4) 0.0257(9) Uani 1 1 d .
C23 C 0.6676(5) 0.6834(5) 0.6456(4) 0.0296(10) Uani 1 1 d .
H11 H 0.6351 0.7675 0.6100 0.036 Uiso 1 1 calc R
C18 C 0.5691(4) 0.6149(4) 0.7308(4) 0.0241(9) Uani 1 1 d .
C6 C 0.3699(5) 0.7841(4) 0.9081(4) 0.0261(9) Uani 1 1 d .
C17 C 0.2488(5) 0.4472(5) 0.7415(5) 0.0333(11) Uani 1 1 d .
H22 H 0.2795 0.4705 0.6622 0.040 Uiso 1 1 calc R
C19 C 0.6173(5) 0.4905(5) 0.7805(4) 0.0288(10) Uani 1 1 d .
H15 H 0.5501 0.4421 0.8374 0.035 Uiso 1 1 calc R
C11 C 0.2449(5) 0.8776(6) 0.9526(5) 0.0368(11) Uani 1 1 d .
H6 H 0.1695 0.8932 0.9120 0.044 Uiso 1 1 calc R
C7 C 0.4792(5) 0.7666(5) 0.9681(5) 0.0315(10) Uani 1 1 d .
H10 H 0.5651 0.7051 0.9386 0.038 Uiso 1 1 calc R
C9 C 0.3415(6) 0.9277(5) 1.1143(5) 0.0389(12) Uani 1 1 d .
H8 H 0.3320 0.9765 1.1844 0.047 Uiso 1 1 calc R
C22 C 0.8140(5) 0.6283(5) 0.6127(5) 0.0360(11) Uani 1 1 d .
H12 H 0.8815 0.6756 0.5551 0.043 Uiso 1 1 calc R
C13 C 0.2313(5) 0.5009(5) 0.9410(5) 0.0345(11) Uani 1 1 d .
H18 H 0.2504 0.5600 0.9978 0.041 Uiso 1 1 calc R
C20 C 0.7636(5) 0.4366(5) 0.7471(5) 0.0351(11) Uani 1 1 d .
H14 H 0.7967 0.3523 0.7819 0.042 Uiso 1 1 calc R
C16 C 0.1764(5) 0.3264(5) 0.7748(6) 0.0402(13) Uani 1 1 d .
H21 H 0.1576 0.2664 0.7185 0.048 Uiso 1 1 calc R
C14 C 0.1574(6) 0.3786(6) 0.9731(6) 0.0434(13) Uani 1 1 d .
H19 H 0.1250 0.3548 1.0521 0.052 Uiso 1 1 calc R
C15 C 0.1314(5) 0.2928(5) 0.8901(6) 0.0429(14) Uani 1 1 d .
H20 H 0.0819 0.2094 0.9126 0.051 Uiso 1 1 calc R
C1 C 0.1111(5) 0.8140(5) 0.7144(4) 0.0299(10) Uani 1 1 d .
C10 C 0.2317(6) 0.9471(6) 1.0558(5) 0.0421(13) Uani 1 1 d .
H7 H 0.1462 1.0086 1.0863 0.051 Uiso 1 1 calc R
C8 C 0.4649(6) 0.8377(5) 1.0711(5) 0.0351(11) Uani 1 1 d .
H9 H 0.5405 0.8241 1.1115 0.042 Uiso 1 1 calc R
C21 C 0.8612(5) 0.5063(5) 0.6627(5) 0.0363(11) Uani 1 1 d .
H13 H 0.9612 0.4694 0.6396 0.044 Uiso 1 1 calc R
C5 C 0.1722(5) 0.8916(6) 0.4344(5) 0.0384(12) Uani 1 1 d .
H5A H 0.1229 0.9659 0.3947 0.058 Uiso 1 1 calc R
H5B H 0.1056 0.8176 0.4626 0.058 Uiso 1 1 calc R
H5C H 0.2608 0.8495 0.3808 0.058 Uiso 1 1 calc R

loop_
_atom_site_aniso_label
_atom_site_aniso_U_11
_atom_site_aniso_U_22
_atom_site_aniso_U_33
_atom_site_aniso_U_23
_atom_site_aniso_U_13
_atom_site_aniso_U_12
Co1 0.0163(4) 0.0187(4) 0.0299(4) -0.0041(3) -0.0014(3) -0.0002(2)
P1 0.0170(5) 0.0174(5) 0.0306(7) -0.0046(4) -0.0004(5) -0.0006(4)
C4 0.0127(18) 0.032(2) 0.039(3) -0.004(2) -0.0028(18) -0.0014(15)
O3 0.046(2) 0.0366(19) 0.038(2) -0.0135(17) -0.0066(17) 0.0135(16)
O2 0.039(2) 0.0322(18) 0.059(3) -0.0055(17) -0.0127(18) -0.0127(15)
O1 0.0244(17) 0.045(2) 0.046(2) -0.0076(17) 0.0047(16) -0.0056(14)
O4 0.045(2) 0.0279(18) 0.071(3) 0.0031(18) -0.024(2) -0.0010(15)
C3 0.025(2) 0.025(2) 0.037(3) 0.0008(19) -0.0064(19) 0.0030(16)
C2 0.025(2) 0.023(2) 0.034(3) 0.0018(18) -0.0042(19) -0.0012(16)
C12 0.0185(19) 0.0215(19) 0.034(2) -0.0018(17) -0.0011(17) -0.0019(14)
C23 0.021(2) 0.024(2) 0.042(3) -0.0058(19) -0.0022(19) 0.0001(16)
C18 0.0178(19) 0.0208(19) 0.033(2) -0.0063(17) -0.0047(17) -0.0012(14)
C6 0.022(2) 0.0202(19) 0.033(2) -0.0057(17) -0.0014(18) -0.0019(15)
C17 0.024(2) 0.028(2) 0.046(3) -0.008(2) -0.002(2) -0.0022(17)
C19 0.027(2) 0.024(2) 0.033(3) -0.0015(18) -0.0031(19) 0.0005(16)
C11 0.026(2) 0.042(3) 0.040(3) -0.013(2) -0.004(2) 0.0066(19)
C7 0.028(2) 0.024(2) 0.041(3) -0.0069(19) -0.004(2) -0.0034(17)
C9 0.046(3) 0.029(2) 0.038(3) -0.011(2) 0.002(2) -0.012(2)
C22 0.020(2) 0.035(2) 0.047(3) 0.002(2) 0.004(2) -0.0026(17)
C13 0.028(2) 0.030(2) 0.043(3) 0.000(2) -0.002(2) -0.0027(18)
C20 0.029(2) 0.029(2) 0.045(3) -0.007(2) -0.008(2) 0.0072(18)
C16 0.032(2) 0.027(2) 0.064(4) -0.009(2) -0.014(2) -0.0039(18)
C14 0.032(3) 0.039(3) 0.052(4) 0.009(2) 0.004(2) -0.010(2)
C15 0.027(2) 0.026(2) 0.071(4) 0.008(2) -0.003(3) -0.0078(18)
C1 0.027(2) 0.023(2) 0.037(3) -0.0053(19) -0.003(2) 0.0001(16)
C10 0.037(3) 0.040(3) 0.043(3) -0.017(2) 0.002(2) 0.003(2)
C8 0.037(3) 0.029(2) 0.040(3) -0.003(2) -0.009(2) -0.0113(19)
C21 0.016(2) 0.039(3) 0.050(3) -0.009(2) -0.003(2) 0.0035(17)
C5 0.029(2) 0.043(3) 0.043(3) 0.000(2) -0.011(2) 0.005(2)

loop_
_atom_type_symbol
_atom_type_description
_atom_type_scat_dispersion_real
_atom_type_scat_dispersion_imag
_atom_type_scat_source
C C 0.0033 0.0016 'International Tables Vol C Tables 4.2.6.8 and 6.1.1.4'
H H 0.0000 0.0000 'International Tables Vol C Tables 4.2.6.8 and 6.1.1.4'
O O 0.0106 0.0060 'International Tables Vol C Tables 4.2.6.8 and 6.1.1.4'
P P 0.1023 0.0942 'International Tables Vol C Tables 4.2.6.8 and 6.1.1.4'
Co Co 0.3494 0.9721 'International Tables Vol C Tables 4.2.6.8 and 6.1.1.4'

loop_
_geom_angle_atom_site_label_1
_geom_angle_atom_site_label_2
_geom_angle_atom_site_label_3
_geom_angle
C1 Co1 C2 122.1(2)
C1 Co1 C3 121.3(2)
C2 Co1 C3 116.1(3)
C1 Co1 C4 84.7(2)
C2 Co1 C4 87.1(3)
C3 Co1 C4 91.6(3)
C1 Co1 P1 92.4(2)
C2 Co1 P1 91.5(2)
C3 Co1 P1 92.8(2)
C4 Co1 P1 175.52(13)
C6 P1 C12 103.4(3)
C6 P1 C18 104.1(2)
C12 P1 C18 103.6(3)
C6 P1 Co1 113.4(2)
C12 P1 Co1 115.4(2)
C18 P1 Co1 115.38(19)
O4 C4 C5 119.0(5)
O4 C4 Co1 122.7(4)
C5 C4 Co1 118.2(4)
O3 C3 Co1 179.3(4)
O2 C2 Co1 177.8(4)
C17 C12 C13 120.0(4)
C17 C12 P1 118.1(4)
C13 C12 P1 121.8(4)
C18 C23 C22 119.7(5)
C18 C23 H11 120.1
C22 C23 H11 120.1
C19 C18 C23 119.6(4)
C19 C18 P1 121.1(3)
C23 C18 P1 119.3(4)
C7 C6 C11 118.4(5)
C7 C6 P1 123.4(4)
C11 C6 P1 118.2(4)
C16 C17 C12 120.0(5)
C16 C17 H22 120.0
C12 C17 H22 120.0
C18 C19 C20 120.2(4)
C18 C19 H15 119.9
C20 C19 H15 119.9
C10 C11 C6 120.0(5)
C10 C11 H6 120.0
C6 C11 H6 120.0
C6 C7 C8 120.9(5)
C6 C7 H10 119.5
C8 C7 H10 119.5
C8 C9 C10 119.9(5)
C8 C9 H8 120.0
C10 C9 H8 120.0
C21 C22 C23 120.5(5)
C21 C22 H12 119.8
C23 C22 H12 119.8
C14 C13 C12 119.1(5)
C14 C13 H18 120.4
C12 C13 H18 120.4
C21 C20 C19 119.8(5)
C21 C20 H14 120.1
C19 C20 H14 120.1
C17 C16 C15 119.9(5)
C17 C16 H21 120.0
C15 C16 H21 120.0
C15 C14 C13 120.1(6)
C15 C14 H19 120.0
C13 C14 H19 120.0
C14 C15 C16 120.9(5)
C14 C15 H20 119.6
C16 C15 H20 119.6
O1 C1 Co1 178.8(5)
C9 C10 C11 120.6(5)
C9 C10 H7 119.7
C11 C10 H7 119.7
C9 C8 C7 120.1(5)
C9 C8 H9 120.0
C7 C8 H9 120.0
C22 C21 C20 120.2(4)
C22 C21 H13 119.9
C20 C21 H13 119.9
C4 C5 H5A 109.5
C4 C5 H5B 109.5
H5A C5 H5B 109.5
C4 C5 H5C 109.5
H5A C5 H5C 109.5
H5B C5 H5C 109.5

loop_
_geom_bond_atom_site_label_1
_geom_bond_atom_site_label_2
_geom_bond_distance
Co1 C1 1.767(6)
Co1 C2 1.784(6)
Co1 C3 1.791(6)
Co1 C4 1.988(6)
Co1 P1 2.249(4)
P1 C6 1.825(6)
P1 C12 1.826(6)
P1 C18 1.827(6)
C4 O4 1.195(7)
C4 C5 1.530(8)
O3 C3 1.137(6)
O2 C2 1.148(6)
O1 C1 1.151(6)
C12 C17 1.396(7)
C12 C13 1.398(8)
C23 C18 1.392(7)
C23 C22 1.394(7)
C23 H11 0.9500
C18 C19 1.389(7)
C6 C7 1.385(8)
C6 C11 1.407(7)
C17 C16 1.381(7)
C17 H22 0.9500
C19 C20 1.390(7)
C19 H15 0.9500
C11 C10 1.389(8)
C11 H6 0.9500
C7 C8 1.392(8)
C7 H10 0.9500
C9 C8 1.375(8)
C9 C10 1.377(9)
C9 H8 0.9500
C22 C21 1.370(8)
C22 H12 0.9500
C13 C14 1.398(7)
C13 H18 0.9500
C20 C21 1.387(8)
C20 H14 0.9500
C16 C15 1.381(9)
C16 H21 0.9500
C14 C15 1.377(9)
C14 H19 0.9500
C15 H20 0.9500
C10 H7 0.9500
C8 H9 0.9500
C21 H13 0.9500
C5 H5A 0.9800
C5 H5B 0.9800
C5 H5C 0.9800
